data_4069497
loop_
_publ_author_name
'Raynal, Matthieu'
'Pattacini, Roberto'
'Cazin, Catherine S. J.'
'Vall\'ee, Christophe'
'Olivier-Bourbigou, H\'el\`ene'
'Braunstein, Pierre'

_publ_section_title
;
 Reaction Intermediates in the Synthesis of New Hydrido, N-Heterocyclic
 Dicarbene Iridium(III) Pincer Complexes
;
_journal_issue 14
_journal_name_full Organometallics
_journal_page_first 4028
_journal_paper_doi 10.1021/om900226c
_journal_volume 28
_journal_year 2009
_chemical_formula_moiety 'C22 H36 I3 Ir2 N'
_chemical_formula_sum 'C22 H36 I3 Ir2 N'
_chemical_formula_weight 1079.62
_space_group_IT_number 14
_symmetry_cell_setting monoclinic
_symmetry_Int_Tables_number 14
_symmetry_space_group_name_Hall '-P 2ybc'
_symmetry_space_group_name_H-M 'P 1 21/c 1'
_atom_sites_solution_hydrogens geom
_atom_sites_solution_primary direct
_atom_sites_solution_secondary difmap
_audit_creation_method SHELXL-97
_cell_angle_alpha 90.00
_cell_angle_beta 96.217(2)
_cell_angle_gamma 90.00
_cell_formula_units_Z 4
_cell_length_a 17.9761(6)
_cell_length_b 10.5729(4)
_cell_length_c 13.5442(4)
_cell_measurement_reflns_used 7189
_cell_measurement_temperature 173(2)
_cell_measurement_theta_max 27.485
_cell_measurement_theta_min 0.998
_cell_volume 2559.06(15)
_computing_cell_refinement 'HKL Scalepack (Otwinowski & Minor 1997)'
_computing_data_reduction 'HKL Denzo and Scalepack (Otwinowski & Minor 1997)'
_computing_molecular_graphics ORTEP-3
_computing_publication_material PLATON
_computing_structure_refinement 'SHELXL-97 (Sheldrick, 1997)'
_computing_structure_solution 'SHELXS-97 (Sheldrick, 1997)'
_diffrn_ambient_temperature 173(2)
_diffrn_detector_area_resol_mean 9
_diffrn_measured_fraction_theta_full 0.995
_diffrn_measured_fraction_theta_max 0.995
_diffrn_measurement_device_type KappaCCD
_diffrn_measurement_method CCD
_diffrn_radiation_monochromator graphite
_diffrn_radiation_probe x-ray
_diffrn_radiation_type MoK\a
_diffrn_radiation_wavelength 0.71073
_diffrn_reflns_av_R_equivalents 0.0839
_diffrn_reflns_av_sigmaI/netI 0.0812
_diffrn_reflns_limit_h_max 23
_diffrn_reflns_limit_h_min -21
_diffrn_reflns_limit_k_max 13
_diffrn_reflns_limit_k_min -12
_diffrn_reflns_limit_l_max 13
_diffrn_reflns_limit_l_min -17
_diffrn_reflns_number 14235
_diffrn_reflns_theta_full 27.50
_diffrn_reflns_theta_max 27.50
_diffrn_reflns_theta_min 1.14
_diffrn_source 'fine-focus sealed tube'
_exptl_absorpt_coefficient_mu 14.019
_exptl_absorpt_correction_T_max 0.777
_exptl_absorpt_correction_T_min 0.291
_exptl_absorpt_correction_type multi-scan
_exptl_absorpt_process_details 'L. Spek, J. Appl.Cryst. 2003, 36, 7, B. Blessing, Acta Cryst, 1995, A51, 33'
_exptl_crystal_colour 'dark red'
_exptl_crystal_density_diffrn 2.802
_exptl_crystal_density_method 'not measured'
_exptl_crystal_description plate
_exptl_crystal_F_000 1952
_exptl_crystal_size_max 0.10
_exptl_crystal_size_mid 0.10
_exptl_crystal_size_min 0.02
_refine_diff_density_max 2.598
_refine_diff_density_min -3.753
_refine_diff_density_rms 0.407
_refine_ls_extinction_method none
_refine_ls_goodness_of_fit_ref 0.898
_refine_ls_hydrogen_treatment constr
_refine_ls_matrix_type full
_refine_ls_number_parameters 255
_refine_ls_number_reflns 5842
_refine_ls_number_restraints 0
_refine_ls_restrained_S_all 0.898
_refine_ls_R_factor_all 0.0794
_refine_ls_R_factor_gt 0.0515
_refine_ls_shift/su_max 0.001
_refine_ls_shift/su_mean 0.000
_refine_ls_structure_factor_coef Fsqd
_refine_ls_weighting_details 'calc w=1/[\s^2^(Fo^2^)+(0.1000P)^2^+0.0000P] where P=(Fo^2^+2Fc^2^)/3'
_refine_ls_weighting_scheme calc
_refine_ls_wR_factor_gt 0.1247
_refine_ls_wR_factor_ref 0.1460
_reflns_number_gt 4242
_reflns_number_total 5842
_reflns_threshold_expression >2sigma(I)
_cod_data_source_file om900226c_si_002.cif
_cod_data_source_block complex18
_cod_original_cell_volume 2559.04(15)
_cod_original_sg_symbol_H-M 'P 21/c'
_cod_database_code 4069497

loop_
_symmetry_equiv_pos_as_xyz
'x, y, z'
'-x, y+1/2, -z+1/2'
'-x, -y, -z'
'x, -y-1/2, z-1/2'

loop_
_atom_site_label
_atom_site_type_symbol
_atom_site_fract_x
_atom_site_fract_y
_atom_site_fract_z
_atom_site_U_iso_or_equiv
_atom_site_adp_type
_atom_site_occupancy
_atom_site_symmetry_multiplicity
_atom_site_calc_flag
_atom_site_refinement_flags
Ir1 Ir 0.32136(2) -0.66570(4) 0.40817(3) 0.02209(14) Uani 1 1 d .
Ir2 Ir 0.25008(2) -0.43756(4) 0.36983(3) 0.02139(14) Uani 1 1 d .
I1 I 0.28452(4) -0.52023(7) 0.55657(5) 0.0300(2) Uani 1 1 d .
I2 I 0.25992(6) -0.87222(8) 0.49623(6) 0.0457(3) Uani 1 1 d .
I3 I 0.10877(5) -0.37244(9) 0.42163(6) 0.0419(2) Uani 1 1 d .
N1 N 0.0890(6) -0.7100(9) 0.3335(7) 0.034(2) Uani 1 1 d .
C1 C 0.2158(6) -0.6233(10) 0.3322(8) 0.027(2) Uani 1 1 d .
H1 H 0.2120 -0.6409 0.2608 0.032 Uiso 1 1 d R
C2 C 0.1517(7) -0.6609(11) 0.3778(9) 0.031(3) Uani 1 1 d .
H2 H 0.1541 -0.6497 0.4462 0.037 Uiso 1 1 calc R
C3 C 0.0286(8) -0.7391(17) 0.3921(11) 0.060(4) Uani 1 1 d .
H3A H -0.0149 -0.6898 0.3670 0.072 Uiso 1 1 calc R
H3B H 0.0431 -0.7124 0.4600 0.072 Uiso 1 1 calc R
C4 C 0.0067(10) -0.8751(18) 0.3930(14) 0.077(6) Uani 1 1 d .
H4A H 0.0482 -0.9244 0.4223 0.115 Uiso 1 1 calc R
H4B H -0.0073 -0.9032 0.3262 0.115 Uiso 1 1 calc R
H4C H -0.0350 -0.8852 0.4311 0.115 Uiso 1 1 calc R
C5 C 0.0788(8) -0.7383(13) 0.2260(10) 0.047(4) Uani 1 1 d .
H5A H 0.0257 -0.7429 0.2042 0.056 Uiso 1 1 calc R
H5B H 0.0995 -0.6693 0.1905 0.056 Uiso 1 1 calc R
C6 C 0.1145(9) -0.8574(16) 0.1999(11) 0.061(4) Uani 1 1 d .
H6A H 0.0878 -0.9277 0.2239 0.092 Uiso 1 1 calc R
H6B H 0.1654 -0.8589 0.2297 0.092 Uiso 1 1 calc R
H6C H 0.1135 -0.8632 0.1290 0.092 Uiso 1 1 calc R
C7 C 0.3582(8) -0.8123(11) 0.3136(9) 0.035(3) Uani 1 1 d .
H7 H 0.3113 -0.8477 0.3183 0.042 Uiso 1 1 d R
C8 C 0.3613(6) -0.6937(10) 0.2638(8) 0.028(3) Uani 1 1 d .
H8 H 0.3167 -0.6579 0.2360 0.033 Uiso 1 1 d R
C9 C 0.4322(7) -0.6247(13) 0.2541(9) 0.039(3) Uani 1 1 d .
H9A H 0.4201 -0.5420 0.2257 0.046 Uiso 1 1 calc R
H9B H 0.4601 -0.6703 0.2080 0.046 Uiso 1 1 calc R
C10 C 0.4826(6) -0.6073(12) 0.3529(8) 0.033(3) Uani 1 1 d .
H10A H 0.5195 -0.6746 0.3599 0.040 Uiso 1 1 calc R
H10B H 0.5092 -0.5276 0.3513 0.040 Uiso 1 1 calc R
C11 C 0.4382(6) -0.6086(10) 0.4417(8) 0.025(2) Uani 1 1 d .
H11 H 0.4173 -0.5334 0.4612 0.030 Uiso 1 1 d R
C12 C 0.4278(6) -0.7174(10) 0.4947(9) 0.030(3) Uani 1 1 d .
H12 H 0.4033 -0.7105 0.5515 0.036 Uiso 1 1 d R
C13 C 0.4537(8) -0.8487(12) 0.4664(10) 0.047(4) Uani 1 1 d .
H13A H 0.4355 -0.9107 0.5109 0.057 Uiso 1 1 calc R
H13B H 0.5079 -0.8515 0.4752 0.057 Uiso 1 1 calc R
C14 C 0.4263(8) -0.8848(12) 0.3594(10) 0.045(4) Uani 1 1 d .
H14A H 0.4668 -0.8714 0.3187 0.053 Uiso 1 1 calc R
H14B H 0.4146 -0.9744 0.3573 0.053 Uiso 1 1 calc R
C15 C 0.2719(7) -0.2334(9) 0.3951(9) 0.028(3) Uani 1 1 d .
H15 H 0.2452 -0.2432 0.4496 0.034 Uiso 1 1 d R
C16 C 0.3417(7) -0.2961(10) 0.3981(8) 0.029(3) Uani 1 1 d .
H16 H 0.3591 -0.3399 0.4555 0.035 Uiso 1 1 d R
C17 C 0.3893(7) -0.2963(11) 0.3132(9) 0.039(3) Uani 1 1 d .
H17A H 0.4276 -0.3609 0.3253 0.047 Uiso 1 1 calc R
H17B H 0.4144 -0.2152 0.3113 0.047 Uiso 1 1 calc R
C18 C 0.3450(8) -0.3206(11) 0.2118(9) 0.038(3) Uani 1 1 d .
H18A H 0.3264 -0.2409 0.1835 0.045 Uiso 1 1 calc R
H18B H 0.3779 -0.3573 0.1673 0.045 Uiso 1 1 calc R
C19 C 0.2808(6) -0.4080(11) 0.2208(7) 0.026(2) Uani 1 1 d .
H19 H 0.2902 -0.4945 0.2228 0.031 Uiso 1 1 d R
C20 C 0.2063(7) -0.3668(10) 0.2262(8) 0.030(3) Uani 1 1 d .
H20 H 0.1683 -0.4262 0.2280 0.036 Uiso 1 1 d R
C21 C 0.1874(8) -0.2249(12) 0.2293(9) 0.042(3) Uani 1 1 d .
H21A H 0.1354 -0.2152 0.2411 0.050 Uiso 1 1 calc R
H21B H 0.1934 -0.1875 0.1653 0.050 Uiso 1 1 calc R
C22 C 0.2379(8) -0.1521(11) 0.3116(10) 0.042(3) Uani 1 1 d .
H22A H 0.2778 -0.1106 0.2812 0.050 Uiso 1 1 calc R
H22B H 0.2081 -0.0868 0.3388 0.050 Uiso 1 1 calc R

loop_
_atom_site_aniso_label
_atom_site_aniso_U_11
_atom_site_aniso_U_22
_atom_site_aniso_U_33
_atom_site_aniso_U_23
_atom_site_aniso_U_13
_atom_site_aniso_U_12
Ir1 0.0300(3) 0.0173(2) 0.0173(2) -0.00228(15) -0.00503(17) 0.00057(17)
Ir2 0.0244(2) 0.0194(2) 0.0194(2) -0.00145(16) -0.00194(17) 0.00116(17)
I1 0.0379(5) 0.0293(4) 0.0222(4) -0.0031(3) 0.0002(3) -0.0006(3)
I2 0.0810(7) 0.0261(4) 0.0266(4) 0.0050(3) -0.0094(4) -0.0161(4)
I3 0.0311(5) 0.0554(5) 0.0390(5) -0.0028(4) 0.0028(4) 0.0141(4)
N1 0.027(5) 0.039(6) 0.036(6) -0.006(5) 0.009(4) -0.008(5)
C1 0.032(7) 0.022(5) 0.025(6) 0.004(5) -0.002(5) 0.001(5)
C2 0.037(7) 0.031(6) 0.026(6) -0.005(5) 0.002(5) -0.007(5)
C3 0.040(8) 0.089(12) 0.052(9) -0.012(9) 0.013(7) -0.023(8)
C4 0.060(12) 0.095(14) 0.079(13) 0.013(11) 0.025(10) -0.027(10)
C5 0.050(9) 0.044(8) 0.042(8) -0.006(6) -0.015(7) -0.007(7)
C6 0.055(10) 0.077(11) 0.049(9) -0.015(8) -0.007(8) 0.007(9)
C7 0.050(8) 0.024(6) 0.030(6) -0.006(5) 0.001(6) 0.010(6)
C8 0.028(6) 0.028(6) 0.025(6) -0.016(5) -0.006(5) 0.005(5)
C9 0.039(8) 0.046(8) 0.030(6) -0.016(6) 0.000(6) 0.006(6)
C10 0.025(6) 0.044(7) 0.028(6) -0.006(6) -0.011(5) 0.006(6)
C11 0.028(6) 0.025(5) 0.022(5) -0.008(5) -0.001(5) 0.004(5)
C12 0.017(5) 0.029(6) 0.040(7) -0.001(5) -0.014(5) 0.010(5)
C13 0.054(9) 0.040(7) 0.043(8) -0.011(6) -0.020(7) 0.021(7)
C14 0.051(8) 0.027(6) 0.050(8) -0.016(6) -0.022(7) 0.016(6)
C15 0.037(7) 0.008(5) 0.040(7) -0.006(5) 0.004(5) -0.006(5)
C16 0.046(7) 0.014(5) 0.025(6) 0.000(4) -0.013(5) -0.011(5)
C17 0.043(8) 0.026(6) 0.047(8) -0.001(6) -0.003(6) -0.016(6)
C18 0.051(8) 0.029(6) 0.032(7) 0.015(5) 0.002(6) 0.000(6)
C19 0.035(7) 0.025(5) 0.016(5) 0.006(4) -0.008(5) 0.001(5)
C20 0.041(7) 0.022(5) 0.024(6) 0.000(5) -0.007(5) 0.003(5)
C21 0.051(8) 0.040(7) 0.031(7) 0.003(6) -0.010(6) 0.014(6)
C22 0.059(9) 0.017(6) 0.046(8) 0.007(5) -0.012(7) 0.001(6)

loop_
_atom_type_symbol
_atom_type_description
_atom_type_scat_dispersion_real
_atom_type_scat_dispersion_imag
_atom_type_scat_source
C C 0.0033 0.0016 'International Tables Vol C Tables 4.2.6.8 and 6.1.1.4'
H H 0.0000 0.0000 'International Tables Vol C Tables 4.2.6.8 and 6.1.1.4'
I I -0.4742 1.8119 'International Tables Vol C Tables 4.2.6.8 and 6.1.1.4'
Ir Ir -1.4442 7.9887 'International Tables Vol C Tables 4.2.6.8 and 6.1.1.4'
N N 0.0061 0.0033 'International Tables Vol C Tables 4.2.6.8 and 6.1.1.4'

loop_
_geom_angle_atom_site_label_1
_geom_angle_atom_site_label_2
_geom_angle_atom_site_label_3
_geom_angle
C1 Ir1 C7 100.4(5)
C1 Ir1 C8 87.6(4)
C7 Ir1 C8 38.5(4)
C1 Ir1 C11 146.9(4)
C7 Ir1 C11 88.4(5)
C8 Ir1 C11 79.7(4)
C1 Ir1 C12 176.1(4)
C7 Ir1 C12 80.4(5)
C8 Ir1 C12 95.3(4)
C11 Ir1 C12 36.7(4)
C1 Ir1 I1 87.8(3)
C7 Ir1 I1 167.5(3)
C8 Ir1 I1 152.6(3)
C11 Ir1 I1 89.8(3)
C12 Ir1 I1 90.8(3)
C1 Ir1 Ir2 49.1(3)
C7 Ir1 Ir2 133.1(3)
C8 Ir1 Ir2 98.2(3)
C11 Ir1 Ir2 102.4(3)
C12 Ir1 Ir2 132.7(3)
I1 Ir1 Ir2 59.29(2)
C1 Ir1 I2 89.9(3)
C7 Ir1 I2 81.5(3)
C8 Ir1 I2 117.7(3)
C11 Ir1 I2 123.1(3)
C12 Ir1 I2 86.5(3)
I1 Ir1 I2 89.26(3)
Ir2 Ir1 I2 124.87(3)
C1 Ir2 C20 92.1(4)
C1 Ir2 C19 90.4(4)
C20 Ir2 C19 38.3(4)
C1 Ir2 C15 171.7(4)
C20 Ir2 C15 80.9(4)
C19 Ir2 C15 86.8(4)
C1 Ir2 C16 149.3(4)
C20 Ir2 C16 96.5(4)
C19 Ir2 C16 78.8(4)
C15 Ir2 C16 37.2(4)
C1 Ir2 I1 87.5(3)
C20 Ir2 I1 171.6(3)
C19 Ir2 I1 150.1(3)
C15 Ir2 I1 98.8(3)
C16 Ir2 I1 88.0(3)
C1 Ir2 Ir1 49.2(3)
C20 Ir2 Ir1 126.3(3)
C19 Ir2 Ir1 98.1(3)
C15 Ir2 Ir1 138.9(3)
C16 Ir2 Ir1 103.6(3)
I1 Ir2 Ir1 58.81(2)
C1 Ir2 I3 92.3(3)
C20 Ir2 I3 83.6(3)
C19 Ir2 I3 121.8(3)
C15 Ir2 I3 82.6(3)
C16 Ir2 I3 117.8(3)
I1 Ir2 I3 88.10(3)
Ir1 Ir2 I3 125.84(3)
Ir1 I1 Ir2 61.90(2)
C2 N1 C3 119.2(11)
C2 N1 C5 122.3(11)
C3 N1 C5 118.5(11)
C2 C1 Ir2 112.7(8)
C2 C1 Ir1 117.2(8)
Ir2 C1 Ir1 81.7(4)
C2 C1 H1 113.8
Ir2 C1 H1 113.8
Ir1 C1 H1 113.8
N1 C2 C1 127.1(11)
N1 C2 H2 116.5
C1 C2 H2 116.5
N1 C3 C4 115.1(14)
N1 C3 H3A 108.5
C4 C3 H3A 108.5
N1 C3 H3B 108.5
C4 C3 H3B 108.5
H3A C3 H3B 107.5
C3 C4 H4A 109.5
C3 C4 H4B 109.5
H4A C4 H4B 109.5
C3 C4 H4C 109.5
H4A C4 H4C 109.5
H4B C4 H4C 109.5
C6 C5 N1 113.4(11)
C6 C5 H5A 108.9
N1 C5 H5A 108.9
C6 C5 H5B 108.9
N1 C5 H5B 108.9
H5A C5 H5B 107.7
C5 C6 H6A 109.5
C5 C6 H6B 109.5
H6A C6 H6B 109.5
C5 C6 H6C 109.5
H6A C6 H6C 109.5
H6B C6 H6C 109.5
C8 C7 C14 124.3(13)
C8 C7 Ir1 71.3(6)
C14 C7 Ir1 113.9(8)
C8 C7 H7 117.9
C14 C7 H7 117.8
Ir1 C7 H7 84.9
C7 C8 C9 123.5(11)
C7 C8 Ir1 70.2(7)
C9 C8 Ir1 112.5(7)
C7 C8 H8 118.2
C9 C8 H8 118.3
Ir1 C8 H8 87.4
C8 C9 C10 114.2(10)
C8 C9 H9A 108.7
C10 C9 H9A 108.7
C8 C9 H9B 108.7
C10 C9 H9B 108.7
H9A C9 H9B 107.6
C11 C10 C9 112.1(10)
C11 C10 H10A 109.2
C9 C10 H10A 109.2
C11 C10 H10B 109.2
C9 C10 H10B 109.2
H10A C10 H10B 107.9
C12 C11 C10 122.2(10)
C12 C11 Ir1 72.4(6)
C10 C11 Ir1 114.5(7)
C12 C11 H11 118.9
C10 C11 H11 118.8
Ir1 C11 H11 83.5
C11 C12 C13 124.5(12)
C11 C12 Ir1 71.0(6)
C13 C12 Ir1 111.3(8)
C11 C12 H12 117.9
C13 C12 H12 117.7
Ir1 C12 H12 87.6
C12 C13 C14 113.0(10)
C12 C13 H13A 109.0
C14 C13 H13A 109.0
C12 C13 H13B 109.0
C14 C13 H13B 109.0
H13A C13 H13B 107.8
C7 C14 C13 115.1(10)
C7 C14 H14A 108.5
C13 C14 H14A 108.5
C7 C14 H14B 108.5
C13 C14 H14B 108.5
H14A C14 H14B 107.5
C16 C15 C22 125.4(11)
C16 C15 Ir2 71.9(6)
C22 C15 Ir2 113.1(8)
C16 C15 H15 117.2
C22 C15 H15 117.4
Ir2 C15 H15 85.1
C15 C16 C17 123.6(10)
C15 C16 Ir2 70.9(6)
C17 C16 Ir2 109.8(7)
C15 C16 H16 118.3
C17 C16 H16 118.1
Ir2 C16 H16 89.1
C16 C17 C18 113.7(10)
C16 C17 H17A 108.8
C18 C17 H17A 108.8
C16 C17 H17B 108.8
C18 C17 H17B 108.8
H17A C17 H17B 107.7
C19 C18 C17 111.2(9)
C19 C18 H18A 109.4
C17 C18 H18A 109.4
C19 C18 H18B 109.4
C17 C18 H18B 109.4
H18A C18 H18B 108.0
C20 C19 C18 123.9(10)
C20 C19 Ir2 70.1(6)
C18 C19 Ir2 116.2(7)
C20 C19 H19 118.0
C18 C19 H19 118.1
Ir2 C19 H19 84.0
C19 C20 C21 120.9(11)
C19 C20 Ir2 71.6(6)
C21 C20 Ir2 112.0(8)
C19 C20 H20 119.6
C21 C20 H20 119.5
Ir2 C20 H20 86.5
C20 C21 C22 112.8(10)
C20 C21 H21A 109.0
C22 C21 H21A 109.0
C20 C21 H21B 109.0
C22 C21 H21B 109.0
H21A C21 H21B 107.8
C15 C22 C21 114.5(10)
C15 C22 H22A 108.6
C21 C22 H22A 108.6
C15 C22 H22B 108.6
C21 C22 H22B 108.6
H22A C22 H22B 107.6

loop_
_geom_bond_atom_site_label_1
_geom_bond_atom_site_label_2
_geom_bond_distance
Ir1 C1 2.107(11)
Ir1 C7 2.160(11)
Ir1 C8 2.175(11)
Ir1 C11 2.185(11)
Ir1 C12 2.202(10)
Ir1 I1 2.6706(8)
Ir1 Ir2 2.7541(6)
Ir1 I2 2.7741(9)
Ir2 C1 2.105(11)
Ir2 C20 2.152(11)
Ir2 C19 2.172(10)
Ir2 C15 2.214(9)
Ir2 C16 2.228(11)
Ir2 I1 2.6842(8)
Ir2 I3 2.7937(9)
N1 C2 1.325(15)
N1 C3 1.446(16)
N1 C5 1.478(16)
C1 C2 1.420(16)
C1 H1 0.9799
C2 H2 0.9300
C3 C4 1.49(2)
C3 H3A 0.9700
C3 H3B 0.9700
C4 H4A 0.9600
C4 H4B 0.9600
C4 H4C 0.9600
C5 C6 1.47(2)
C5 H5A 0.9700
C5 H5B 0.9700
C6 H6A 0.9600
C6 H6B 0.9600
C6 H6C 0.9600
C7 C8 1.428(16)
C7 C14 1.519(16)
C7 H7 0.9300
C8 C9 1.487(17)
C8 H8 0.9299
C9 C10 1.544(15)
C9 H9A 0.9700
C9 H9B 0.9700
C10 C11 1.514(16)
C10 H10A 0.9700
C10 H10B 0.9700
C11 C12 1.380(16)
C11 H11 0.9300
C12 C13 1.526(16)
C12 H12 0.9301
C13 C14 1.528(17)
C13 H13A 0.9700
C13 H13B 0.9700
C14 H14A 0.9700
C14 H14B 0.9700
C15 C16 1.417(17)
C15 C22 1.497(16)
C15 H15 0.9299
C16 C17 1.506(17)
C16 H16 0.9300
C17 C18 1.533(17)
C17 H17A 0.9700
C17 H17B 0.9700
C18 C19 1.494(17)
C18 H18A 0.9700
C18 H18B 0.9700
C19 C20 1.417(16)
C19 H19 0.9301
C20 C21 1.540(16)
C20 H20 0.9300
C21 C22 1.561(18)
C21 H21A 0.9700
C21 H21B 0.9700
C22 H22A 0.9700
C22 H22B 0.9700
